data_2203446
loop_
_publ_author_name
'Choi, Sung-Nak'
'Park, Shin-Ae'
'Kim, Wan Cheol'
'Kang, Sung Kwon'

_publ_section_title
;
 [(--)-\a-Isosparteine]dinitratocopper(II)
;
_journal_issue 4
_journal_name_full 'Acta Crystallographica Section E'
_journal_page_first m416
_journal_page_last m418
_journal_paper_doi 10.1107/S160053680400618X
_journal_volume 60
_journal_year 2004
_chemical_formula_iupac '[Cu (N O3)2 (C15 H26 N2)]'
_chemical_formula_moiety 'C15 H26 Cu N4 O6'
_chemical_formula_sum 'C15 H26 Cu N4 O6'
_chemical_formula_weight 421.94
_space_group_IT_number 19
_symmetry_cell_setting orthorhombic
_symmetry_space_group_name_Hall 'P 2ac 2ab'
_symmetry_space_group_name_H-M 'P 21 21 21'
_audit_creation_method 'WinGX routine CIF_UPDATE'
_cell_angle_alpha 90
_cell_angle_beta 90
_cell_angle_gamma 90
_cell_formula_units_Z 4
_cell_length_a 8.4920(15)
_cell_length_b 12.241(2)
_cell_length_c 16.961(3)
_cell_measurement_reflns_used 40
_cell_measurement_temperature 293(2)
_cell_measurement_theta_max 12.76
_cell_measurement_theta_min 5.96
_cell_volume 1763.1(5)
_computing_cell_refinement XSCANS
_computing_data_collection 'XSCANS (Siemens, 1996)'
_computing_data_reduction 'SHELXTL (Bruker, 1997)'
_computing_molecular_graphics 'ORTEP-3 for Windows (Farrugia, 1997)'
_computing_publication_material 'WinGX (Farrugia, 1999)'
_computing_structure_refinement 'SHELXL97 (Sheldrick, 1997)'
_computing_structure_solution 'SHELXS97 (Sheldrick, 1997)'
_diffrn_measured_fraction_theta_full 1
_diffrn_measured_fraction_theta_max 1
_diffrn_measurement_device_type 'Bruker P4'
_diffrn_measurement_method 2\q/\w
_diffrn_radiation_type MoK\a
_diffrn_radiation_wavelength 0.71073
_diffrn_reflns_av_R_equivalents 0.0401
_diffrn_reflns_limit_h_max 10
_diffrn_reflns_limit_h_min -1
_diffrn_reflns_limit_k_max 1
_diffrn_reflns_limit_k_min -15
_diffrn_reflns_limit_l_max 1
_diffrn_reflns_limit_l_min -20
_diffrn_reflns_number 2632
_diffrn_reflns_theta_full 26
_diffrn_reflns_theta_max 26
_diffrn_reflns_theta_min 2.05
_diffrn_standards_decay_% 2
_diffrn_standards_interval_count 97
_diffrn_standards_number 3
_exptl_absorpt_coefficient_mu 1.28
_exptl_absorpt_correction_T_max 0.697
_exptl_absorpt_correction_T_min 0.620
_exptl_absorpt_correction_type psi-scan
_exptl_absorpt_process_details '(North et al., 1968)'
_exptl_crystal_colour blue
_exptl_crystal_density_diffrn 1.59
_exptl_crystal_density_method 'not measured'
_exptl_crystal_description block
_exptl_crystal_F_000 884
_exptl_crystal_size_max 0.38
_exptl_crystal_size_mid 0.34
_exptl_crystal_size_min 0.28
_refine_diff_density_max 0.488
_refine_diff_density_min -0.53
_refine_ls_abs_structure_details 'Flack (1983), 453 Friedel pairs'
_refine_ls_abs_structure_Flack -0.03(4)
_refine_ls_extinction_method none
_refine_ls_goodness_of_fit_ref 0.967
_refine_ls_hydrogen_treatment constr
_refine_ls_matrix_type full
_refine_ls_number_parameters 233
_refine_ls_number_reflns 2451
_refine_ls_number_restraints 1
_refine_ls_restrained_S_all 0.972
_refine_ls_R_factor_gt 0.0548
_refine_ls_shift/su_max 0.000
_refine_ls_structure_factor_coef Fsqd
_refine_ls_weighting_details 'calc w = 1/[\s^2^(Fo^2^)+(0.045P)^2^] where P = (Fo^2^+2Fc^2^)/3'
_refine_ls_weighting_scheme calc
_refine_ls_wR_factor_ref 0.1288
_reflns_number_gt 1263
_reflns_number_total 2451
_reflns_threshold_expression I>2\s(I)
_cod_data_source_file hg6025.cif
_cod_data_source_block I
_cod_depositor_comments
;
The following automatic conversions were performed:
'_symmetry_cell_setting' value 'Orthorhombic' changed to 'orthorhombic'
according to '/home/saulius/struct/CIF-dictionaries/cif_core.dic'
dictionary named 'cif_core.dic' version 2.4.1 from
2010-06-29.

'_exptl_absorpt_correction_type' value 'psi scan' changed to
'psi-scan' according to
'/home/saulius/struct/CIF-dictionaries/cif_core.dic' dictionary named
'cif_core.dic' version 2.4.1 from 2010-06-29.

Automatic conversion script
Id: cif_fix_enum 1527 2010-12-29 10:47:43Z saulius 

The following automatic conversions were performed:

'_symmetry_cell_setting' value 'Orthorhombic' changed to
'orthorhombic' according to
/home/saulius/struct/CIF-dictionaries/cif_core.dic dictionary named
'cif_core.dic' version 2.4.1 from
2010-06-29.

'_exptl_absorpt_correction_type' value 'psi scan'
changed to 'psi-scan' according to
/home/saulius/struct/CIF-dictionaries/cif_core.dic dictionary named
'cif_core.dic' version 2.4.1 from 2010-06-29.

Automatic conversion script
Id: cif_fix_values 1715 2011-07-08 13:25:40Z adriana 
;
_cod_database_code 2203446
_cod_database_fobs_code 2203446

loop_
_symmetry_equiv_pos_as_xyz
'x, y, z'
'-x+1/2, -y, z+1/2'
'-x, y+1/2, -z+1/2'
'x+1/2, -y+1/2, -z'

loop_
_atom_site_label
_atom_site_fract_x
_atom_site_fract_y
_atom_site_fract_z
_atom_site_U_iso_or_equiv
_atom_site_adp_type
_atom_site_calc_flag
_atom_site_refinement_flags
_atom_site_occupancy
_atom_site_type_symbol
Cu 0.08213(14) 0.07445(9) 0.34154(7) 0.0387(3) Uani d . 1 Cu
N1 0.1426(8) -0.0692(7) 0.3959(4) 0.0347(17) Uani d . 1 N
C2 0.0206(12) -0.1567(7) 0.3838(5) 0.045(3) Uani d . 1 C
H2A 0.0026 -0.1662 0.3278 0.055 Uiso calc R 1 H
H2B 0.0602 -0.2252 0.4046 0.055 Uiso calc R 1 H
C3 -0.1326(12) -0.1300(9) 0.4233(6) 0.057(3) Uani d . 1 C
H3A -0.2055 -0.1901 0.4158 0.069 Uiso calc R 1 H
H3B -0.1778 -0.0656 0.3988 0.069 Uiso calc R 1 H
C4 -0.1116(12) -0.1092(9) 0.5114(6) 0.064(3) Uani d . 1 C
H4A -0.0794 -0.1759 0.5376 0.076 Uiso calc R 1 H
H4B -0.2104 -0.0852 0.5342 0.076 Uiso calc R 1 H
C5 0.0138(12) -0.0212(8) 0.5225(5) 0.051(3) Uani d . 1 C
H5A 0.0315 -0.0097 0.5784 0.061 Uiso calc R 1 H
H5B -0.0232 0.047 0.5 0.061 Uiso calc R 1 H
C6 0.1685(11) -0.0541(8) 0.4831(5) 0.040(3) Uani d . 1 C
H6 0.1973 -0.1257 0.5044 0.048 Uiso calc R 1 H
C7 0.3091(13) 0.0229(8) 0.4989(5) 0.048(3) Uani d . 1 C
H7 0.3203 0.0298 0.5562 0.058 Uiso calc R 1 H
C8 0.4334(12) -0.0370(7) 0.3780(5) 0.048(3) Uani d . 1 C
H8 0.5262 -0.0724 0.355 0.058 Uiso calc R 1 H
N9 0.2860(9) 0.1409(6) 0.3774(4) 0.041(2) Uani d . 1 N
C10 0.3059(13) 0.2576(7) 0.3516(7) 0.055(3) Uani d . 1 C
H10A 0.4039 0.2859 0.3728 0.066 Uiso calc R 1 H
H10B 0.2205 0.3011 0.3731 0.066 Uiso calc R 1 H
C11 0.3073(14) 0.2691(8) 0.2626(6) 0.063(3) Uani d . 1 C
H11A 0.2074 0.2448 0.2412 0.076 Uiso calc R 1 H
H11B 0.3218 0.3452 0.2484 0.076 Uiso calc R 1 H
C12 0.4394(15) 0.2014(8) 0.2284(6) 0.066(3) Uani d . 1 C
H12A 0.4319 0.2025 0.1713 0.08 Uiso calc R 1 H
H12B 0.5394 0.234 0.243 0.08 Uiso calc R 1 H
C13 0.4361(13) 0.0847(7) 0.2563(5) 0.054(3) Uani d . 1 C
H13A 0.5307 0.0474 0.2389 0.064 Uiso calc R 1 H
H13B 0.3461 0.0475 0.2336 0.064 Uiso calc R 1 H
C14 0.4259(11) 0.0800(7) 0.3460(5) 0.049(2) Uani d . 1 C
H14 0.5194 0.1177 0.3661 0.058 Uiso calc R 1 H
C15 0.2923(10) -0.1060(7) 0.3586(5) 0.043(3) Uani d . 1 C
H15A 0.2783 -0.1064 0.3018 0.052 Uiso calc R 1 H
H15B 0.3133 -0.1805 0.3749 0.052 Uiso calc R 1 H
C16 0.2878(14) 0.1364(7) 0.4661(5) 0.049(3) Uani d . 1 C
H16A 0.1896 0.1661 0.4858 0.058 Uiso calc R 1 H
H16B 0.3725 0.1824 0.4853 0.058 Uiso calc R 1 H
C17 0.4570(11) -0.0322(9) 0.4681(5) 0.056(3) Uani d . 1 C
H17A 0.4679 -0.1051 0.49 0.067 Uiso calc R 1 H
H17B 0.55 0.01 0.4814 0.067 Uiso calc R 1 H
O18 -0.0226(10) 0.2200(6) 0.3219(5) 0.071(3) Uani d D 1 O
N19 -0.1448(12) 0.2251(8) 0.3592(5) 0.054(3) Uani d D 1 N
O20 -0.1767(9) 0.1549(7) 0.4089(5) 0.074(2) Uani d . 1 O
O21 -0.2419(10) 0.3004(6) 0.3452(5) 0.089(3) Uani d . 1 O
O22 -0.0798(10) 0.0075(5) 0.2734(4) 0.0628(19) Uani d . 1 O
N23 -0.0562(14) 0.0304(7) 0.2016(6) 0.065(3) Uani d . 1 N
O24 0.0719(11) 0.0725(6) 0.1862(4) 0.077(2) Uani d . 1 O
O25 -0.1552(11) 0.0098(8) 0.1523(5) 0.107(3) Uani d . 1 O

loop_
_atom_site_aniso_label
_atom_site_aniso_U_11
_atom_site_aniso_U_22
_atom_site_aniso_U_33
_atom_site_aniso_U_12
_atom_site_aniso_U_13
_atom_site_aniso_U_23
Cu 0.0435(6) 0.0346(5) 0.0380(5) 0.0034(7) 0.0003(7) 0.0020(7)
N1 0.041(4) 0.036(4) 0.027(3) 0.005(5) -0.009(3) -0.003(4)
C2 0.062(7) 0.036(5) 0.038(5) -0.008(6) -0.006(6) -0.013(5)
C3 0.061(8) 0.046(6) 0.065(7) -0.002(6) 0.003(6) 0.016(6)
C4 0.051(7) 0.084(8) 0.056(7) 0.007(7) 0.004(6) 0.020(6)
C5 0.071(7) 0.048(6) 0.032(5) 0.011(7) 0.005(5) 0.005(5)
C6 0.052(6) 0.041(6) 0.028(5) -0.001(6) -0.007(5) 0.001(5)
C7 0.074(8) 0.040(6) 0.030(5) -0.003(6) -0.007(6) 0.004(5)
C8 0.030(5) 0.054(6) 0.062(6) 0.007(6) 0.004(6) 0.004(5)
N9 0.051(5) 0.034(4) 0.038(4) 0.001(5) 0.000(4) 0.003(4)
C10 0.060(7) 0.033(5) 0.073(8) -0.014(6) 0.015(8) 0.000(6)
C11 0.086(9) 0.052(7) 0.052(7) -0.014(7) 0.000(7) 0.019(6)
C12 0.070(8) 0.073(7) 0.056(7) -0.017(8) 0.018(8) 0.019(6)
C13 0.054(6) 0.061(6) 0.046(5) 0.011(8) 0.020(6) 0.009(6)
C14 0.034(5) 0.053(5) 0.059(5) -0.007(8) 0.004(7) 0.012(7)
C15 0.054(7) 0.041(6) 0.036(6) 0.013(5) 0.003(5) -0.004(5)
C16 0.067(8) 0.043(6) 0.036(6) -0.006(7) -0.002(6) -0.004(5)
C17 0.050(7) 0.069(7) 0.048(6) 0.016(6) -0.016(5) -0.002(6)
O18 0.057(5) 0.053(5) 0.103(7) 0.003(5) 0.010(5) 0.009(5)
N19 0.081(8) 0.037(5) 0.043(6) -0.013(6) 0.001(6) 0.002(5)
O20 0.05 0.092(6) 0.081(6) 0.010(5) 0.003(5) -0.004(5)
O21 0.095(6) 0.069(5) 0.103(6) 0.037(6) -0.021(7) -0.005(6)
O22 0.088(5) 0.055(4) 0.045(4) -0.014(5) -0.016(5) 0.017(4)
N23 0.082(8) 0.049(5) 0.065(7) -0.021(6) -0.015(7) 0.012(5)
O24 0.092(5) 0.065 0.073(5) -0.009(7) 0.027(5) -0.021(5)
O25 0.123(8) 0.131(8) 0.067(6) -0.030(7) -0.038(6) 0.019(6)

loop_
_atom_type_symbol
_atom_type_description
_atom_type_scat_dispersion_real
_atom_type_scat_dispersion_imag
_atom_type_scat_source
C C 0.0033 0.0016 'International Tables Vol C Tables 4.2.6.8 and 6.1.1.4'
H H 0 0 'International Tables Vol C Tables 4.2.6.8 and 6.1.1.4'
N N 0.0061 0.0033 'International Tables Vol C Tables 4.2.6.8 and 6.1.1.4'
O O 0.0106 0.006 'International Tables Vol C Tables 4.2.6.8 and 6.1.1.4'
Cu Cu 0.3201 1.2651 'International Tables Vol C Tables 4.2.6.8 and 6.1.1.4'

loop_
_geom_angle_atom_site_label_1
_geom_angle_atom_site_label_2
_geom_angle_atom_site_label_3
_geom_angle
_geom_angle_publ_flag
O22 Cu N9 161.2(3) ?
O22 Cu O18 87.9(3) ?
N9 Cu O18 94.2(3) ?
O22 Cu N1 94.7(3) ?
N9 Cu N1 89.7(3) yes
O18 Cu N1 160.2(3) ?
O22 Cu O24 52.3(3) ?
N9 Cu O24 109.6(3) ?
O18 Cu O24 80.1(3) ?
N1 Cu O24 116.7(3) ?
O22 Cu O20 80.2(3) ?
N9 Cu O20 115.6(3) ?
O18 Cu O20 51.8(3) ?
N1 Cu O20 109.3(3) ?
O24 Cu O20 113.8(3) ?
C15 N1 C2 108.3(7) ?
C15 N1 C6 109.3(6) ?
C2 N1 C6 108.8(7) ?
C15 N1 Cu 106.3(5) ?
C2 N1 Cu 112.1(5) ?
C6 N1 Cu 111.9(6) ?
C3 C2 N1 112.4(7) ?
C3 C2 H2A 109.1 ?
N1 C2 H2A 109.1 ?
C3 C2 H2B 109.1 ?
N1 C2 H2B 109.1 ?
H2A C2 H2B 107.9 ?
C2 C3 C4 111.9(8) ?
C2 C3 H3A 109.2 ?
C4 C3 H3A 109.2 ?
C2 C3 H3B 109.2 ?
C4 C3 H3B 109.2 ?
H3A C3 H3B 107.9 ?
C3 C4 C5 108.7(8) ?
C3 C4 H4A 109.9 ?
C5 C4 H4A 109.9 ?
C3 C4 H4B 109.9 ?
C5 C4 H4B 109.9 ?
H4A C4 H4B 108.3 ?
C4 C5 C6 111.1(8) ?
C4 C5 H5A 109.4 ?
C6 C5 H5A 109.4 ?
C4 C5 H5B 109.4 ?
C6 C5 H5B 109.4 ?
H5A C5 H5B 108 ?
N1 C6 C5 109.7(7) ?
N1 C6 C7 111.0(7) ?
C5 C6 C7 115.3(8) ?
N1 C6 H6 106.8 ?
C5 C6 H6 106.8 ?
C7 C6 H6 106.8 ?
C16 C7 C17 112.5(9) ?
C16 C7 C6 113.9(9) ?
C17 C7 C6 107.9(7) ?
C16 C7 H7 107.4 ?
C17 C7 H7 107.4 ?
C6 C7 H7 107.4 ?
C15 C8 C14 114.5(8) ?
C15 C8 C17 110.0(8) ?
C14 C8 C17 108.7(8) ?
C15 C8 H8 107.8 ?
C14 C8 H8 107.8 ?
C17 C8 H8 107.8 ?
C14 N9 C10 106.3(7) ?
C14 N9 C16 109.1(8) ?
C10 N9 C16 108.9(7) ?
C14 N9 Cu 112.0(5) ?
C10 N9 Cu 113.2(6) ?
C16 N9 Cu 107.3(6) ?
N9 C10 C11 112.2(8) ?
N9 C10 H10A 109.2 ?
C11 C10 H10A 109.2 ?
N9 C10 H10B 109.2 ?
C11 C10 H10B 109.2 ?
H10A C10 H10B 107.9 ?
C12 C11 C10 109.7(9) ?
C12 C11 H11A 109.7 ?
C10 C11 H11A 109.7 ?
C12 C11 H11B 109.7 ?
C10 C11 H11B 109.7 ?
H11A C11 H11B 108.2 ?
C13 C12 C11 112.7(9) ?
C13 C12 H12A 109 ?
C11 C12 H12A 109 ?
C13 C12 H12B 109 ?
C11 C12 H12B 109 ?
H12A C12 H12B 107.8 ?
C12 C13 C14 110.5(8) ?
C12 C13 H13A 109.5 ?
C14 C13 H13A 109.5 ?
C12 C13 H13B 109.5 ?
C14 C13 H13B 109.5 ?
H13A C13 H13B 108.1 ?
N9 C14 C13 112.4(8) ?
N9 C14 C8 111.8(8) ?
C13 C14 C8 112.7(8) ?
N9 C14 H14 106.5 ?
C13 C14 H14 106.5 ?
C8 C14 H14 106.5 ?
N1 C15 C8 114.7(7) ?
N1 C15 H15A 108.6 ?
C8 C15 H15A 108.6 ?
N1 C15 H15B 108.6 ?
C8 C15 H15B 108.6 ?
H15A C15 H15B 107.6 ?
N9 C16 C7 113.9(8) ?
N9 C16 H16A 108.8 ?
C7 C16 H16A 108.8 ?
N9 C16 H16B 108.8 ?
C7 C16 H16B 108.8 ?
H16A C16 H16B 107.7 ?
C7 C17 C8 104.5(8) ?
C7 C17 H17A 110.9 ?
C8 C17 H17A 110.9 ?
C7 C17 H17B 110.9 ?
C8 C17 H17B 110.9 ?
H17A C17 H17B 108.9 ?
N19 O18 Cu 109.6(8) yes
O18 N19 O20 120.4(11) ?
O18 N19 O21 119.9(10) ?
O20 N19 O21 119.6(10) ?
N19 O20 Cu 77.5(6) yes
N23 O22 Cu 111.1(7) yes
O25 N23 O24 123.6(11) ?
O25 N23 O22 120.5(11) ?
O24 N23 O22 115.9(10) ?
N23 O24 Cu 79.7(6) yes

loop_
_geom_bond_atom_site_label_1
_geom_bond_atom_site_label_2
_geom_bond_distance
_geom_bond_publ_flag
Cu O22 1.974(7) yes
Cu N9 2.007(8) yes
Cu O18 2.019(8) yes
Cu N1 2.051(8) yes
Cu O24 2.636(7) yes
Cu O20 2.665(7) yes
N1 C15 1.490(10) ?
N1 C2 1.504(10) ?
N1 C6 1.507(9) ?
C2 C3 1.499(12) ?
C2 H2A 0.97 ?
C2 H2B 0.97 ?
C3 C4 1.525(13) ?
C3 H3A 0.97 ?
C3 H3B 0.97 ?
C4 C5 1.526(12) ?
C4 H4A 0.97 ?
C4 H4B 0.97 ?
C5 C6 1.528(11) ?
C5 H5A 0.97 ?
C5 H5B 0.97 ?
C6 C7 1.545(12) ?
C6 H6 0.98 ?
C7 C16 1.507(12) ?
C7 C17 1.519(12) ?
C7 H7 0.98 ?
C8 C15 1.502(12) ?
C8 C14 1.533(12) ?
C8 C17 1.544(11) ?
C8 H8 0.98 ?
N9 C14 1.501(11) ?
N9 C10 1.504(10) ?
N9 C16 1.506(10) ?
C10 C11 1.516(15) ?
C10 H10A 0.97 ?
C10 H10B 0.97 ?
C11 C12 1.511(14) ?
C11 H11A 0.97 ?
C11 H11B 0.97 ?
C12 C13 1.505(12) ?
C12 H12A 0.97 ?
C12 H12B 0.97 ?
C13 C14 1.524(11) ?
C13 H13A 0.97 ?
C13 H13B 0.97 ?
C14 H14 0.98 ?
C15 H15A 0.97 ?
C15 H15B 0.97 ?
C16 H16A 0.97 ?
C16 H16B 0.97 ?
C17 H17A 0.97 ?
C17 H17B 0.97 ?
O18 N19 1.216(7) ?
N19 O20 1.234(10) ?
N19 O21 1.259(11) ?
O22 N23 1.266(10) ?
N23 O25 1.212(11) ?
N23 O24 1.231(11) ?
